data_1514551
loop_
_publ_author_name
'Gong, Wei'
'RajanBabu, T. V.'

_publ_section_title
;
 Conformation and reactivity in dibenzocyclooctadienes (DBCOD). A general
 approach to the total synthesis of fully substituted DBCOD lignans via
 borostannylative cyclization of \a,\w-diynes
;
_journal_issue 10
_journal_name_full 'Chemical Science'
_journal_page_first 3979
_journal_paper_doi 10.1039/c3sc51751a
_journal_volume 4
_journal_year 2013
_chemical_compound_source 'synthesis as described'
_chemical_formula_moiety 'C45 H63 B1 O10 Si1 Sn1'
_chemical_formula_sum 'C45 H63 B O10 Si Sn'
_chemical_formula_weight 921.54
_chemical_name_common 'RajanBabu 1872'
_chemical_name_systematic
;
?
;
_space_group_IT_number 2
_symmetry_cell_setting triclinic
_symmetry_Int_Tables_number 2
_symmetry_space_group_name_Hall '-P 1'
_symmetry_space_group_name_H-M 'P -1'
_atom_sites_solution_hydrogens geom
_atom_sites_solution_primary heavy
_atom_sites_solution_secondary difmap
_audit_conform_dict_location ftp://ftp.iucr.org/pub/cif_core.dic
_audit_conform_dict_name cif_core.dic
_audit_conform_dict_version 2.4
_audit_creation_date 2011-12-30T14:04:54-00:00
_audit_creation_method 'WinGX routine CIF_UPDATE'
_cell_angle_alpha 96.233(1)
_cell_angle_beta 98.572(1)
_cell_angle_gamma 100.371(1)
_cell_formula_units_Z 2
_cell_length_a 11.9576(1)
_cell_length_b 12.6539(1)
_cell_length_c 16.2477(1)
_cell_measurement_reflns_used 10832
_cell_measurement_temperature 150(2)
_cell_measurement_theta_max 27.485
_cell_measurement_theta_min 1.018
_cell_measurement_wavelength 0.71073
_cell_volume 2367.98(3)
_computing_cell_refinement 'HKL Scalepack (Otwinowski & Minor 1997)'
_computing_data_collection 'Collect (Bruker AXS BV, 1997-2004)'
_computing_data_reduction 'HKL Denzo and Scalepack (Otwinowski & Minor 1997)'
_computing_molecular_graphics 'Ortep-3 for Windows (Farrugia, 1997)'
_computing_publication_material 'WinGX publication routines (Farrugia, 1999)'
_computing_structure_refinement 'SHELXL-97 (Sheldrick, 2008)'
_computing_structure_solution 'SHELXS-97 (Sheldrick, 2008)'
_diffrn_ambient_temperature 150(2)
_diffrn_detector 'CCD plate'
_diffrn_detector_area_resol_mean 9
_diffrn_measured_fraction_theta_full 0.999
_diffrn_measured_fraction_theta_max 0.999
_diffrn_measurement_device '95mm CCD camera on \k-goniostat'
_diffrn_measurement_device_type 'Nonius KappaCCD'
_diffrn_measurement_method 'phi and omega scans'
_diffrn_orient_matrix_type 'by Bruker AXS Collect from scalepack cell'
_diffrn_orient_matrix_UB_11 -0.231171E-1
_diffrn_orient_matrix_UB_12 0.70505E-2
_diffrn_orient_matrix_UB_13 0.566999E-1
_diffrn_orient_matrix_UB_21 0.781066E-1
_diffrn_orient_matrix_UB_22 -0.93512E-2
_diffrn_orient_matrix_UB_23 0.262286E-1
_diffrn_orient_matrix_UB_31 0.28538E-1
_diffrn_orient_matrix_UB_32 0.802797E-1
_diffrn_orient_matrix_UB_33 0.69178E-2
_diffrn_radiation_monochromator graphite
_diffrn_radiation_probe x-ray
_diffrn_radiation_type MoK\a
_diffrn_radiation_wavelength 0.71073
_diffrn_reflns_av_R_equivalents 0.040
_diffrn_reflns_limit_h_max 15
_diffrn_reflns_limit_h_min -15
_diffrn_reflns_limit_k_max 16
_diffrn_reflns_limit_k_min -16
_diffrn_reflns_limit_l_max 20
_diffrn_reflns_limit_l_min -21
_diffrn_reflns_number 71828
_diffrn_reflns_theta_full 27.48
_diffrn_reflns_theta_max 27.48
_diffrn_reflns_theta_min 1.76
_diffrn_source 'Enraf Nonius FR590'
_exptl_absorpt_coefficient_mu 0.617
_exptl_absorpt_correction_T_max 0.929
_exptl_absorpt_correction_T_min 0.776
_exptl_absorpt_correction_type multi-scan
_exptl_absorpt_process_details 'HKL Scalepack (Otwinowski & Minor, 1997)'
_exptl_crystal_colour colourless
_exptl_crystal_density_diffrn 1.292
_exptl_crystal_density_method 'not measured'
_exptl_crystal_description 'trapezoidal plate'
_exptl_crystal_F_000 964
_exptl_crystal_size_max 0.31
_exptl_crystal_size_mid 0.31
_exptl_crystal_size_min 0.12
_refine_diff_density_max 1.246
_refine_diff_density_min -0.899
_refine_diff_density_rms 0.072
_refine_ls_extinction_method none
_refine_ls_goodness_of_fit_ref 1.034
_refine_ls_hydrogen_treatment constr
_refine_ls_matrix_type full
_refine_ls_number_parameters 523
_refine_ls_number_reflns 10850
_refine_ls_number_restraints 0
_refine_ls_restrained_S_all 1.034
_refine_ls_R_factor_all 0.0553
_refine_ls_R_factor_gt 0.0397
_refine_ls_shift/su_max 0.001
_refine_ls_shift/su_mean 0
_refine_ls_structure_factor_coef Fsqd
_refine_ls_weighting_details 'w=1/[\s^2^(Fo^2^)+(0.0569P)^2^+1.7606P] where P=(Fo^2^+2Fc^2^)/3'
_refine_ls_weighting_scheme calc
_refine_ls_wR_factor_gt 0.1017
_refine_ls_wR_factor_ref 0.1099
_reflns_number_gt 8712
_reflns_number_total 10850
_reflns_threshold_expression >2\s(I)
_cod_data_source_file c3sc51751a.txt
_cod_data_source_block RajanBabu1872
_cod_original_sg_symbol_Hall -P1
_cod_original_sg_symbol_H-M P-1
_cod_database_code 1514551

loop_
_symmetry_equiv_pos_as_xyz
'x, y, z'
'-x, -y, -z'

loop_
_atom_site_label
_atom_site_type_symbol
_atom_site_fract_x
_atom_site_fract_y
_atom_site_fract_z
_atom_site_U_iso_or_equiv
_atom_site_adp_type
_atom_site_occupancy
_atom_site_symmetry_multiplicity
_atom_site_calc_flag
_atom_site_refinement_flags
C1 C 0.50292(19) 0.85319(19) 0.29720(14) 0.0230(5) Uani 1 1 d .
C2 C 0.6209(2) 0.86666(18) 0.32579(14) 0.0232(5) Uani 1 1 d .
C3 C 0.6652(2) 0.8748(2) 0.41185(15) 0.0270(5) Uani 1 1 d .
H3 H 0.7457 0.8841 0.4319 0.032 Uiso 1 1 calc R
C4 C 0.5871(2) 0.8688(2) 0.46528(15) 0.0299(5) Uani 1 1 d .
C5 C 0.5008(2) 0.8585(3) 0.57772(16) 0.0396(7) Uani 1 1 d .
H5A H 0.4882 0.7895 0.6016 0.047 Uiso 1 1 calc R
H5B H 0.498 0.9181 0.6217 0.047 Uiso 1 1 calc R
C6 C 0.4693(2) 0.8560(2) 0.43861(15) 0.0303(5) Uani 1 1 d .
C7 C 0.4239(2) 0.8482(2) 0.35445(15) 0.0271(5) Uani 1 1 d .
C8 C 0.45579(19) 0.8387(2) 0.20519(14) 0.0240(5) Uani 1 1 d .
C9 C 0.40370(19) 0.9184(2) 0.16994(14) 0.0245(5) Uani 1 1 d .
C10 C 0.3590(2) 0.9053(2) 0.08433(15) 0.0274(5) Uani 1 1 d .
C11 C 0.3684(2) 0.8121(2) 0.03270(14) 0.0291(5) Uani 1 1 d .
C12 C 0.4217(2) 0.7346(2) 0.06639(15) 0.0282(5) Uani 1 1 d .
H12 H 0.4294 0.6726 0.0307 0.034 Uiso 1 1 calc R
C13 C 0.46416(19) 0.74627(19) 0.15216(14) 0.0239(5) Uani 1 1 d .
C14 C 0.5210(2) 0.65695(19) 0.18596(15) 0.0248(5) Uani 1 1 d .
H14 H 0.5151 0.6563 0.2467 0.03 Uiso 1 1 calc R
C15 C 0.64785(19) 0.67885(18) 0.17615(14) 0.0228(5) Uani 1 1 d .
C16 C 0.7304(2) 0.75450(19) 0.24503(14) 0.0228(5) Uani 1 1 d .
C17 C 0.70694(19) 0.86917(18) 0.26476(14) 0.0224(5) Uani 1 1 d .
H17 H 0.6741 0.8941 0.2117 0.027 Uiso 1 1 calc R
C18 C 0.2287(2) 0.8401(3) 0.37593(17) 0.0413(7) Uani 1 1 d .
H18A H 0.1507 0.828 0.3432 0.062 Uiso 1 1 calc R
H18B H 0.247 0.9121 0.4095 0.062 Uiso 1 1 calc R
H18C H 0.2329 0.7846 0.4133 0.062 Uiso 1 1 calc R
C19 C 0.2987(2) 1.0467(2) 0.22629(18) 0.0383(6) Uani 1 1 d .
H19A H 0.3124 1.1141 0.2654 0.057 Uiso 1 1 calc R
H19B H 0.2456 0.9903 0.2459 0.057 Uiso 1 1 calc R
H19C H 0.2647 1.059 0.1703 0.057 Uiso 1 1 calc R
C20 C 0.3727(3) 1.0617(3) 0.0157(2) 0.0460(7) Uani 1 1 d .
H20A H 0.326 1.1119 -0.0062 0.069 Uiso 1 1 calc R
H20B H 0.4037 1.0264 -0.0301 0.069 Uiso 1 1 calc R
H20C H 0.4365 1.1019 0.0591 0.069 Uiso 1 1 calc R
C21 C 0.3335(3) 0.7137(3) -0.10468(17) 0.0541(9) Uani 1 1 d .
H21A H 0.2977 0.7178 -0.1622 0.081 Uiso 1 1 calc R
H21B H 0.2949 0.6477 -0.086 0.081 Uiso 1 1 calc R
H21C H 0.4154 0.7119 -0.1031 0.081 Uiso 1 1 calc R
C22 C 0.3495(2) 0.5160(2) 0.1489(2) 0.0429(7) Uani 1 1 d .
H22A H 0.315 0.451 0.1072 0.051 Uiso 1 1 calc R
H22B H 0.3055 0.5733 0.1367 0.051 Uiso 1 1 calc R
C23 C 0.3375(2) 0.4884(2) 0.2358(2) 0.0422(7) Uani 1 1 d .
C24 C 0.3106(3) 0.5620(3) 0.2950(3) 0.0650(11) Uani 1 1 d .
H24 H 0.2975 0.6298 0.2801 0.078 Uiso 1 1 calc R
C25 C 0.3023(5) 0.5394(4) 0.3757(3) 0.0928(17) Uani 1 1 d .
H25 H 0.2842 0.5912 0.4158 0.111 Uiso 1 1 calc R
C26 C 0.3207(4) 0.4397(4) 0.3970(3) 0.0850(14) Uani 1 1 d .
H26 H 0.3186 0.4241 0.4527 0.102 Uiso 1 1 calc R
C27 C 0.3422(4) 0.3636(4) 0.3372(3) 0.0745(12) Uani 1 1 d .
H27 H 0.3503 0.2938 0.3506 0.089 Uiso 1 1 calc R
C28 C 0.3519(3) 0.3892(3) 0.2573(2) 0.0564(9) Uani 1 1 d .
H28 H 0.3689 0.3371 0.2168 0.068 Uiso 1 1 calc R
C29 C 0.6842(2) 0.6360(2) 0.10876(15) 0.0262(5) Uani 1 1 d .
H29 H 0.6333 0.577 0.0729 0.031 Uiso 1 1 calc R
C30 C 0.9725(2) 0.7889(2) 0.07941(19) 0.0401(6) Uani 1 1 d .
C31 C 0.9639(3) 0.6832(2) 0.0225(2) 0.0438(7) Uani 1 1 d .
C32 C 1.0124(3) 0.8917(3) 0.0463(3) 0.0596(10) Uani 1 1 d .
H32A H 1.0148 0.9535 0.0889 0.089 Uiso 1 1 calc R
H32B H 0.959 0.8961 -0.0046 0.089 Uiso 1 1 calc R
H32C H 1.0898 0.893 0.0328 0.089 Uiso 1 1 calc R
C33 C 1.0466(3) 0.7919(3) 0.1661(2) 0.0602(9) Uani 1 1 d .
H33A H 1.0214 0.7247 0.1889 0.09 Uiso 1 1 calc R
H33B H 1.0376 0.854 0.2044 0.09 Uiso 1 1 calc R
H33C H 1.1279 0.7989 0.1602 0.09 Uiso 1 1 calc R
C34 C 0.9248(4) 0.6905(4) -0.0704(2) 0.0747(13) Uani 1 1 d .
H34A H 0.8551 0.7215 -0.0768 0.112 Uiso 1 1 calc R
H34B H 0.908 0.6178 -0.1027 0.112 Uiso 1 1 calc R
H34C H 0.9862 0.737 -0.0912 0.112 Uiso 1 1 calc R
C35 C 1.0702(3) 0.6355(3) 0.0309(3) 0.0743(13) Uani 1 1 d .
H35A H 1.0957 0.6298 0.0902 0.111 Uiso 1 1 calc R
H35B H 1.1314 0.6823 0.0102 0.111 Uiso 1 1 calc R
H35C H 1.053 0.5632 -0.0021 0.111 Uiso 1 1 calc R
C36 C 0.8168(2) 0.7221(2) 0.29104(15) 0.0273(5) Uani 1 1 d .
H36 H 0.8771 0.7776 0.3225 0.033 Uiso 1 1 calc R
C37 C 0.6652(3) 0.4624(3) 0.2955(3) 0.0631(10) Uani 1 1 d .
H37A H 0.6206 0.4571 0.2389 0.095 Uiso 1 1 calc R
H37B H 0.6258 0.4965 0.3367 0.095 Uiso 1 1 calc R
H37C H 0.6722 0.3896 0.308 0.095 Uiso 1 1 calc R
C38 C 0.9289(5) 0.5689(4) 0.4247(2) 0.102(2) Uani 1 1 d .
H38A H 0.9406 0.4966 0.4353 0.153 Uiso 1 1 calc R
H38B H 0.8859 0.5973 0.466 0.153 Uiso 1 1 calc R
H38C H 1.004 0.6176 0.4296 0.153 Uiso 1 1 calc R
C39 C 0.9297(3) 0.4846(3) 0.2190(2) 0.0525(8) Uani 1 1 d .
H39A H 0.89 0.4779 0.1608 0.079 Uiso 1 1 calc R
H39B H 0.9358 0.4123 0.2333 0.079 Uiso 1 1 calc R
H39C H 1.0071 0.5293 0.225 0.079 Uiso 1 1 calc R
C40 C 0.7194(2) 1.1371(2) 0.3093(2) 0.0403(6) Uani 1 1 d .
H40A H 0.7079 1.1319 0.3673 0.061 Uiso 1 1 calc R
H40B H 0.6487 1.101 0.2705 0.061 Uiso 1 1 calc R
H40C H 0.7379 1.2137 0.3015 0.061 Uiso 1 1 calc R
C41 C 0.8643(3) 1.0792(3) 0.17764(17) 0.0429(7) Uani 1 1 d .
H41A H 0.9285 1.0442 0.1671 0.064 Uiso 1 1 calc R
H41B H 0.8826 1.1556 0.1695 0.064 Uiso 1 1 calc R
H41C H 0.7941 1.0425 0.1385 0.064 Uiso 1 1 calc R
C42 C 0.9756(2) 1.1321(2) 0.36565(16) 0.0307(5) Uani 1 1 d .
C43 C 0.9516(3) 1.1306(3) 0.45562(18) 0.0485(8) Uani 1 1 d .
H43A H 0.9247 1.0556 0.4646 0.073 Uiso 1 1 calc R
H43B H 0.8922 1.1728 0.4642 0.073 Uiso 1 1 calc R
H43C H 1.0226 1.1625 0.4955 0.073 Uiso 1 1 calc R
C44 C 1.0182(3) 1.2497(3) 0.3521(2) 0.0545(9) Uani 1 1 d .
H44A H 1.033 1.251 0.2944 0.082 Uiso 1 1 calc R
H44B H 1.0897 1.2809 0.3918 0.082 Uiso 1 1 calc R
H44C H 0.9593 1.2922 0.3614 0.082 Uiso 1 1 calc R
C45 C 1.0687(3) 1.0656(3) 0.3537(2) 0.0572(9) Uani 1 1 d .
H45A H 1.0847 1.0654 0.2963 0.086 Uiso 1 1 calc R
H45B H 1.0416 0.991 0.3635 0.086 Uiso 1 1 calc R
H45C H 1.1395 1.0981 0.3938 0.086 Uiso 1 1 calc R
O1 O 0.61056(16) 0.8762(2) 0.55159(11) 0.0447(5) Uani 1 1 d .
O2 O 0.41375(17) 0.8543(2) 0.50754(11) 0.0520(6) Uani 1 1 d .
O3 O 0.30968(14) 0.83372(16) 0.32028(10) 0.0336(4) Uani 1 1 d .
O4 O 0.40626(14) 1.01235(14) 0.22227(11) 0.0304(4) Uani 1 1 d .
O5 O 0.30245(15) 0.98130(15) 0.05123(11) 0.0337(4) Uani 1 1 d .
O6 O 0.32279(17) 0.80635(16) -0.05029(11) 0.0397(5) Uani 1 1 d .
O7 O 0.46775(15) 0.55282(14) 0.13934(11) 0.0319(4) Uani 1 1 d .
O8 O 0.85373(16) 0.78357(14) 0.09495(12) 0.0354(4) Uani 1 1 d .
O9 O 0.86829(16) 0.61117(15) 0.04818(12) 0.0372(4) Uani 1 1 d .
O10 O 0.81221(13) 0.94145(13) 0.30255(10) 0.0242(3) Uani 1 1 d .
B B 0.8046(2) 0.6763(2) 0.08493(16) 0.0252(5) Uani 1 1 d .
Si Si 0.84072(5) 1.07023(5) 0.28746(4) 0.02345(14) Uani 1 1 d .
Sn Sn 0.833944(18) 0.558887(15) 0.301470(11) 0.03670(8) Uani 1 1 d .

loop_
_atom_site_aniso_label
_atom_site_aniso_U_11
_atom_site_aniso_U_22
_atom_site_aniso_U_33
_atom_site_aniso_U_23
_atom_site_aniso_U_13
_atom_site_aniso_U_12
C1 0.0207(11) 0.0273(12) 0.0206(11) 0.0000(9) 0.0020(9) 0.0068(9)
C2 0.0245(12) 0.0238(11) 0.0209(11) 0.0000(9) 0.0030(9) 0.0064(9)
C3 0.0228(12) 0.0329(13) 0.0243(11) -0.0005(10) 0.0003(9) 0.0085(10)
C4 0.0300(13) 0.0406(14) 0.0185(11) 0.0007(10) 0.0000(9) 0.0108(11)
C5 0.0340(15) 0.0640(19) 0.0211(12) 0.0072(12) 0.0042(10) 0.0108(13)
C6 0.0283(13) 0.0444(15) 0.0198(11) 0.0001(10) 0.0077(9) 0.0110(11)
C7 0.0217(12) 0.0359(13) 0.0235(11) -0.0001(10) 0.0026(9) 0.0086(10)
C8 0.0156(11) 0.0326(12) 0.0222(11) 0.0003(9) 0.0034(8) 0.0025(9)
C9 0.0170(11) 0.0304(12) 0.0248(11) 0.0013(9) 0.0031(9) 0.0028(9)
C10 0.0174(11) 0.0380(14) 0.0267(12) 0.0078(10) 0.0016(9) 0.0048(10)
C11 0.0229(12) 0.0411(14) 0.0192(11) 0.0032(10) -0.0005(9) -0.0002(10)
C12 0.0242(12) 0.0341(13) 0.0233(12) -0.0029(10) 0.0033(9) 0.0033(10)
C13 0.0184(11) 0.0296(12) 0.0224(11) 0.0020(9) 0.0045(9) 0.0015(9)
C14 0.0227(12) 0.0242(12) 0.0245(11) -0.0022(9) 0.0039(9) 0.0004(9)
C15 0.0219(11) 0.0220(11) 0.0237(11) 0.0023(9) 0.0020(9) 0.0043(9)
C16 0.0232(12) 0.0256(11) 0.0201(11) 0.0019(9) 0.0064(9) 0.0045(9)
C17 0.0210(11) 0.0255(11) 0.0201(10) 0.0020(9) 0.0014(8) 0.0053(9)
C18 0.0233(13) 0.071(2) 0.0327(14) 0.0040(13) 0.0091(11) 0.0151(13)
C19 0.0311(14) 0.0456(16) 0.0392(15) -0.0031(12) 0.0029(11) 0.0183(12)
C20 0.0419(17) 0.0456(17) 0.0531(18) 0.0207(14) 0.0071(14) 0.0084(14)
C21 0.074(2) 0.061(2) 0.0205(13) -0.0058(13) -0.0071(14) 0.0151(18)
C22 0.0279(14) 0.0395(16) 0.0535(18) 0.0038(13) 0.0021(12) -0.0078(12)
C23 0.0322(15) 0.0356(15) 0.0574(18) 0.0094(13) 0.0126(13) -0.0027(12)
C24 0.073(3) 0.047(2) 0.085(3) 0.0131(19) 0.046(2) 0.0059(18)
C25 0.121(4) 0.074(3) 0.091(3) 0.004(3) 0.071(3) 0.000(3)
C26 0.088(3) 0.097(4) 0.070(3) 0.028(3) 0.037(2) -0.007(3)
C27 0.065(3) 0.074(3) 0.098(3) 0.048(3) 0.028(2) 0.016(2)
C28 0.054(2) 0.0476(19) 0.074(2) 0.0174(17) 0.0235(18) 0.0128(16)
C29 0.0266(12) 0.0261(12) 0.0239(11) -0.0006(9) 0.0028(9) 0.0039(10)
C30 0.0322(15) 0.0369(15) 0.0496(17) -0.0024(12) 0.0155(12) 0.0007(12)
C31 0.0337(15) 0.0412(16) 0.0543(18) -0.0056(13) 0.0191(13) -0.0002(12)
C32 0.0456(19) 0.0408(18) 0.100(3) 0.0178(18) 0.0345(19) 0.0067(15)
C33 0.046(2) 0.073(2) 0.050(2) -0.0019(17) -0.0014(15) -0.0034(17)
C34 0.070(3) 0.098(3) 0.044(2) -0.004(2) 0.0221(18) -0.018(2)
C35 0.046(2) 0.049(2) 0.130(4) -0.011(2) 0.042(2) 0.0047(16)
C36 0.0286(13) 0.0253(12) 0.0268(12) 0.0002(9) 0.0017(10) 0.0067(10)
C37 0.070(2) 0.0385(18) 0.089(3) 0.0167(18) 0.029(2) 0.0132(17)
C38 0.189(6) 0.066(3) 0.044(2) -0.0011(18) -0.036(3) 0.059(3)
C39 0.063(2) 0.0499(19) 0.0519(19) 0.0058(15) 0.0152(16) 0.0284(17)
C40 0.0322(15) 0.0399(15) 0.0555(18) 0.0123(13) 0.0130(13) 0.0166(12)
C41 0.0512(18) 0.0491(17) 0.0290(14) 0.0084(12) 0.0068(12) 0.0098(14)
C42 0.0271(13) 0.0296(13) 0.0307(13) -0.0024(10) 0.0002(10) 0.0012(10)
C43 0.058(2) 0.0496(18) 0.0295(14) -0.0010(13) -0.0013(13) 0.0008(15)
C44 0.063(2) 0.0376(17) 0.0507(19) 0.0007(14) 0.0044(16) -0.0142(15)
C45 0.0254(15) 0.069(2) 0.069(2) -0.0117(18) -0.0067(14) 0.0132(15)
O1 0.0318(10) 0.0857(16) 0.0179(9) 0.0049(9) 0.0036(7) 0.0175(10)
O2 0.0304(10) 0.1096(19) 0.0185(9) 0.0054(10) 0.0069(7) 0.0204(11)
O3 0.0196(8) 0.0587(12) 0.0225(8) 0.0003(8) 0.0039(7) 0.0104(8)
O4 0.0249(9) 0.0349(10) 0.0296(9) -0.0028(7) -0.0009(7) 0.0104(7)
O5 0.0272(9) 0.0429(11) 0.0327(9) 0.0120(8) 0.0013(7) 0.0106(8)
O6 0.0440(11) 0.0499(12) 0.0202(9) 0.0013(8) -0.0059(8) 0.0078(9)
O7 0.0277(9) 0.0278(9) 0.0351(9) -0.0033(7) 0.0054(7) -0.0031(7)
O8 0.0348(10) 0.0302(10) 0.0446(11) 0.0029(8) 0.0199(8) 0.0062(8)
O9 0.0315(10) 0.0328(10) 0.0464(11) -0.0055(8) 0.0177(8) 0.0013(8)
O10 0.0201(8) 0.0226(8) 0.0272(8) 0.0019(6) -0.0004(6) 0.0023(6)
B 0.0241(13) 0.0311(14) 0.0200(12) 0.0007(10) 0.0027(10) 0.0075(11)
Si 0.0226(3) 0.0239(3) 0.0242(3) 0.0022(2) 0.0035(2) 0.0066(3)
Sn 0.05276(14) 0.03073(11) 0.02807(10) 0.00191(7) 0.00102(8) 0.01833(9)

loop_
_atom_type_symbol
_atom_type_description
_atom_type_scat_dispersion_real
_atom_type_scat_dispersion_imag
_atom_type_scat_source
C C 0.0033 0.0016 'International Tables Vol C Tables 4.2.6.8 and 6.1.1.4'
H H 0 0 'International Tables Vol C Tables 4.2.6.8 and 6.1.1.4'
B B 0.0013 0.0007 'International Tables Vol C Tables 4.2.6.8 and 6.1.1.4'
O O 0.0106 0.006 'International Tables Vol C Tables 4.2.6.8 and 6.1.1.4'
Si Si 0.0817 0.0704 'International Tables Vol C Tables 4.2.6.8 and 6.1.1.4'
Sn Sn -0.6537 1.4246 'International Tables Vol C Tables 4.2.6.8 and 6.1.1.4'

loop_
_geom_angle_atom_site_label_1
_geom_angle_atom_site_label_2
_geom_angle_atom_site_label_3
_geom_angle
C2 C1 C7 120.8(2)
C2 C1 C8 120.8(2)
C7 C1 C8 118.4(2)
C1 C2 C3 121.2(2)
C1 C2 C17 121.4(2)
C3 C2 C17 117.4(2)
C4 C3 C2 116.7(2)
C4 C3 H3 121.6
C2 C3 H3 121.6
C3 C4 O1 126.9(2)
C3 C4 C6 123.3(2)
O1 C4 C6 109.7(2)
O2 C5 O1 109.0(2)
O2 C5 H5A 109.9
O1 C5 H5A 109.9
O2 C5 H5B 109.9
O1 C5 H5B 109.9
H5A C5 H5B 108.3
C7 C6 O2 129.6(2)
C7 C6 C4 120.9(2)
O2 C6 C4 109.5(2)
O3 C7 C6 126.4(2)
O3 C7 C1 116.5(2)
C6 C7 C1 117.1(2)
C13 C8 C9 118.7(2)
C13 C8 C1 120.8(2)
C9 C8 C1 120.5(2)
O4 C9 C10 121.8(2)
O4 C9 C8 117.1(2)
C10 C9 C8 120.9(2)
O5 C10 C9 120.4(2)
O5 C10 C11 120.3(2)
C9 C10 C11 119.2(2)
O6 C11 C12 124.5(2)
O6 C11 C10 115.2(2)
C12 C11 C10 120.3(2)
C11 C12 C13 120.6(2)
C11 C12 H12 119.7
C13 C12 H12 119.7
C12 C13 C8 120.2(2)
C12 C13 C14 118.2(2)
C8 C13 C14 121.5(2)
O7 C14 C15 107.61(18)
O7 C14 C13 111.04(19)
C15 C14 C13 108.99(19)
O7 C14 H14 109.7
C15 C14 H14 109.7
C13 C14 H14 109.7
C29 C15 C16 120.9(2)
C29 C15 C14 122.4(2)
C16 C15 C14 116.70(19)
C36 C16 C15 121.6(2)
C36 C16 C17 121.0(2)
C15 C16 C17 117.19(19)
O10 C17 C2 109.47(18)
O10 C17 C16 109.33(18)
C2 C17 C16 108.96(18)
O10 C17 H17 109.7
C2 C17 H17 109.7
C16 C17 H17 109.7
O3 C18 H18A 109.5
O3 C18 H18B 109.5
H18A C18 H18B 109.5
O3 C18 H18C 109.5
H18A C18 H18C 109.5
H18B C18 H18C 109.5
O4 C19 H19A 109.5
O4 C19 H19B 109.5
H19A C19 H19B 109.5
O4 C19 H19C 109.5
H19A C19 H19C 109.5
H19B C19 H19C 109.5
O5 C20 H20A 109.5
O5 C20 H20B 109.5
H20A C20 H20B 109.5
O5 C20 H20C 109.5
H20A C20 H20C 109.5
H20B C20 H20C 109.5
O6 C21 H21A 109.5
O6 C21 H21B 109.5
H21A C21 H21B 109.5
O6 C21 H21C 109.5
H21A C21 H21C 109.5
H21B C21 H21C 109.5
O7 C22 C23 113.3(2)
O7 C22 H22A 108.9
C23 C22 H22A 108.9
O7 C22 H22B 108.9
C23 C22 H22B 108.9
H22A C22 H22B 107.7
C28 C23 C24 118.5(3)
C28 C23 C22 120.8(3)
C24 C23 C22 120.7(3)
C23 C24 C25 121.6(4)
C23 C24 H24 119.2
C25 C24 H24 119.2
C24 C25 C26 119.0(4)
C24 C25 H25 120.5
C26 C25 H25 120.5
C27 C26 C25 119.8(4)
C27 C26 H26 120.1
C25 C26 H26 120.1
C26 C27 C28 119.8(4)
C26 C27 H27 120.1
C28 C27 H27 120.1
C23 C28 C27 121.1(4)
C23 C28 H28 119.4
C27 C28 H28 119.4
C15 C29 B 124.3(2)
C15 C29 H29 117.8
B C29 H29 117.8
O8 C30 C32 109.6(2)
O8 C30 C31 103.0(2)
C32 C30 C31 117.5(3)
O8 C30 C33 105.6(2)
C32 C30 C33 108.4(3)
C31 C30 C33 112.0(3)
O9 C31 C35 110.7(3)
O9 C31 C30 102.3(2)
C35 C31 C30 115.6(3)
O9 C31 C34 106.0(2)
C35 C31 C34 108.7(3)
C30 C31 C34 113.0(3)
C30 C32 H32A 109.5
C30 C32 H32B 109.5
H32A C32 H32B 109.5
C30 C32 H32C 109.5
H32A C32 H32C 109.5
H32B C32 H32C 109.5
C30 C33 H33A 109.5
C30 C33 H33B 109.5
H33A C33 H33B 109.5
C30 C33 H33C 109.5
H33A C33 H33C 109.5
H33B C33 H33C 109.5
C31 C34 H34A 109.5
C31 C34 H34B 109.5
H34A C34 H34B 109.5
C31 C34 H34C 109.5
H34A C34 H34C 109.5
H34B C34 H34C 109.5
C31 C35 H35A 109.5
C31 C35 H35B 109.5
H35A C35 H35B 109.5
C31 C35 H35C 109.5
H35A C35 H35C 109.5
H35B C35 H35C 109.5
C16 C36 Sn 126.88(19)
C16 C36 H36 116.6
Sn C36 H36 116.6
Sn C37 H37A 109.5
Sn C37 H37B 109.5
H37A C37 H37B 109.5
Sn C37 H37C 109.5
H37A C37 H37C 109.5
H37B C37 H37C 109.5
Sn C38 H38A 109.5
Sn C38 H38B 109.5
H38A C38 H38B 109.5
Sn C38 H38C 109.5
H38A C38 H38C 109.5
H38B C38 H38C 109.5
Sn C39 H39A 109.5
Sn C39 H39B 109.5
H39A C39 H39B 109.5
Sn C39 H39C 109.5
H39A C39 H39C 109.5
H39B C39 H39C 109.5
Si C40 H40A 109.5
Si C40 H40B 109.5
H40A C40 H40B 109.5
Si C40 H40C 109.5
H40A C40 H40C 109.5
H40B C40 H40C 109.5
Si C41 H41A 109.5
Si C41 H41B 109.5
H41A C41 H41B 109.5
Si C41 H41C 109.5
H41A C41 H41C 109.5
H41B C41 H41C 109.5
C43 C42 C45 108.5(3)
C43 C42 C44 109.2(2)
C45 C42 C44 109.9(3)
C43 C42 Si 110.42(19)
C45 C42 Si 109.15(18)
C44 C42 Si 109.7(2)
C42 C43 H43A 109.5
C42 C43 H43B 109.5
H43A C43 H43B 109.5
C42 C43 H43C 109.5
H43A C43 H43C 109.5
H43B C43 H43C 109.5
C42 C44 H44A 109.5
C42 C44 H44B 109.5
H44A C44 H44B 109.5
C42 C44 H44C 109.5
H44A C44 H44C 109.5
H44B C44 H44C 109.5
C42 C45 H45A 109.5
C42 C45 H45B 109.5
H45A C45 H45B 109.5
C42 C45 H45C 109.5
H45A C45 H45C 109.5
H45B C45 H45C 109.5
C4 O1 C5 105.54(19)
C6 O2 C5 105.7(2)
C7 O3 C18 118.16(19)
C9 O4 C19 117.67(19)
C10 O5 C20 114.8(2)
C11 O6 C21 116.5(2)
C14 O7 C22 114.1(2)
B O8 C30 106.1(2)
B O9 C31 106.9(2)
C17 O10 Si 122.66(14)
O8 B O9 113.2(2)
O8 B C29 121.8(2)
O9 B C29 124.9(2)
O10 Si C41 109.90(12)
O10 Si C40 110.09(11)
C41 Si C40 110.23(14)
O10 Si C42 104.54(10)
C41 Si C42 111.52(13)
C40 Si C42 110.42(13)
C38 Sn C36 103.80(13)
C38 Sn C39 105.68(18)
C36 Sn C39 117.98(11)
C38 Sn C37 108.7(2)
C36 Sn C37 108.35(12)
C39 Sn C37 111.71(14)

loop_
_geom_bond_atom_site_label_1
_geom_bond_atom_site_label_2
_geom_bond_distance
C1 C2 1.391(3)
C1 C7 1.419(3)
C1 C8 1.496(3)
C2 C3 1.405(3)
C2 C17 1.531(3)
C3 C4 1.364(3)
C3 H3 0.95
C4 O1 1.378(3)
C4 C6 1.385(4)
C5 O2 1.414(3)
C5 O1 1.426(3)
C5 H5A 0.99
C5 H5B 0.99
C6 C7 1.380(3)
C6 O2 1.385(3)
C7 O3 1.368(3)
C8 C13 1.403(3)
C8 C9 1.407(3)
C9 O4 1.377(3)
C9 C10 1.394(3)
C10 O5 1.381(3)
C10 C11 1.403(4)
C11 O6 1.366(3)
C11 C12 1.381(4)
C12 C13 1.392(3)
C12 H12 0.95
C13 C14 1.530(3)
C14 O7 1.433(3)
C14 C15 1.528(3)
C14 H14 1
C15 C29 1.334(3)
C15 C16 1.497(3)
C16 C36 1.336(3)
C16 C17 1.536(3)
C17 O10 1.425(3)
C17 H17 1
C18 O3 1.426(3)
C18 H18A 0.98
C18 H18B 0.98
C18 H18C 0.98
C19 O4 1.438(3)
C19 H19A 0.98
C19 H19B 0.98
C19 H19C 0.98
C20 O5 1.427(3)
C20 H20A 0.98
C20 H20B 0.98
C20 H20C 0.98
C21 O6 1.427(4)
C21 H21A 0.98
C21 H21B 0.98
C21 H21C 0.98
C22 O7 1.444(3)
C22 C23 1.511(4)
C22 H22A 0.99
C22 H22B 0.99
C23 C28 1.373(4)
C23 C24 1.378(5)
C24 C25 1.387(6)
C24 H24 0.95
C25 C26 1.390(7)
C25 H25 0.95
C26 C27 1.377(7)
C26 H26 0.95
C27 C28 1.388(6)
C27 H27 0.95
C28 H28 0.95
C29 B 1.558(4)
C29 H29 0.95
C30 O8 1.471(3)
C30 C32 1.487(4)
C30 C31 1.520(4)
C30 C33 1.541(5)
C31 O9 1.470(3)
C31 C35 1.496(5)
C31 C34 1.531(5)
C32 H32A 0.98
C32 H32B 0.98
C32 H32C 0.98
C33 H33A 0.98
C33 H33B 0.98
C33 H33C 0.98
C34 H34A 0.98
C34 H34B 0.98
C34 H34C 0.98
C35 H35A 0.98
C35 H35B 0.98
C35 H35C 0.98
C36 Sn 2.134(2)
C36 H36 0.95
C37 Sn 2.144(4)
C37 H37A 0.98
C37 H37B 0.98
C37 H37C 0.98
C38 Sn 2.129(4)
C38 H38A 0.98
C38 H38B 0.98
C38 H38C 0.98
C39 Sn 2.136(3)
C39 H39A 0.98
C39 H39B 0.98
C39 H39C 0.98
C40 Si 1.864(3)
C40 H40A 0.98
C40 H40B 0.98
C40 H40C 0.98
C41 Si 1.860(3)
C41 H41A 0.98
C41 H41B 0.98
C41 H41C 0.98
C42 C43 1.532(4)
C42 C45 1.533(4)
C42 C44 1.534(4)
C42 Si 1.883(3)
C43 H43A 0.98
C43 H43B 0.98
C43 H43C 0.98
C44 H44A 0.98
C44 H44B 0.98
C44 H44C 0.98
C45 H45A 0.98
C45 H45B 0.98
C45 H45C 0.98
O8 B 1.360(3)
O9 B 1.368(3)
O10 Si 1.6564(17)

loop_
_geom_torsion_atom_site_label_1
_geom_torsion_atom_site_label_2
_geom_torsion_atom_site_label_3
_geom_torsion_atom_site_label_4
_geom_torsion
C7 C1 C2 C3 0.6(4)
C8 C1 C2 C3 -176.7(2)
C7 C1 C2 C17 178.4(2)
C8 C1 C2 C17 1.1(3)
C1 C2 C3 C4 0.0(4)
C17 C2 C3 C4 -177.9(2)
C2 C3 C4 O1 -179.1(2)
C2 C3 C4 C6 -0.4(4)
C3 C4 C6 C7 0.2(4)
O1 C4 C6 C7 179.0(2)
C3 C4 C6 O2 -179.2(3)
O1 C4 C6 O2 -0.3(3)
O2 C6 C7 O3 -2.0(5)
C4 C6 C7 O3 178.8(3)
O2 C6 C7 C1 179.6(3)
C4 C6 C7 C1 0.5(4)
C2 C1 C7 O3 -179.3(2)
C8 C1 C7 O3 -2.0(3)
C2 C1 C7 C6 -0.8(4)
C8 C1 C7 C6 176.6(2)
C2 C1 C8 C13 65.5(3)
C7 C1 C8 C13 -111.8(3)
C2 C1 C8 C9 -113.5(3)
C7 C1 C8 C9 69.2(3)
C13 C8 C9 O4 -174.3(2)
C1 C8 C9 O4 4.8(3)
C13 C8 C9 C10 1.3(3)
C1 C8 C9 C10 -179.7(2)
O4 C9 C10 O5 -8.2(3)
C8 C9 C10 O5 176.4(2)
O4 C9 C10 C11 174.1(2)
C8 C9 C10 C11 -1.3(3)
O5 C10 C11 O6 2.6(3)
C9 C10 C11 O6 -179.7(2)
O5 C10 C11 C12 -177.9(2)
C9 C10 C11 C12 -0.2(4)
O6 C11 C12 C13 -178.9(2)
C10 C11 C12 C13 1.6(4)
C11 C12 C13 C8 -1.5(4)
C11 C12 C13 C14 179.3(2)
C9 C8 C13 C12 0.1(3)
C1 C8 C13 C12 -178.9(2)
C9 C8 C13 C14 179.3(2)
C1 C8 C13 C14 0.2(3)
C12 C13 C14 O7 -33.1(3)
C8 C13 C14 O7 147.7(2)
C12 C13 C14 C15 85.3(2)
C8 C13 C14 C15 -93.9(2)
O7 C14 C15 C29 27.7(3)
C13 C14 C15 C29 -92.8(3)
O7 C14 C15 C16 -154.28(19)
C13 C14 C15 C16 85.2(2)
C29 C15 C16 C36 -63.5(3)
C14 C15 C16 C36 118.5(2)
C29 C15 C16 C17 120.6(2)
C14 C15 C16 C17 -57.5(3)
C1 C2 C17 O10 146.3(2)
C3 C2 C17 O10 -35.8(3)
C1 C2 C17 C16 -94.1(2)
C3 C2 C17 C16 83.7(2)
C36 C16 C17 O10 28.6(3)
C15 C16 C17 O10 -155.38(18)
C36 C16 C17 C2 -91.0(3)
C15 C16 C17 C2 85.0(2)
O7 C22 C23 C28 -82.5(4)
O7 C22 C23 C24 98.1(4)
C28 C23 C24 C25 2.4(6)
C22 C23 C24 C25 -178.2(4)
C23 C24 C25 C26 -0.5(7)
C24 C25 C26 C27 -2.6(8)
C25 C26 C27 C28 3.8(7)
C24 C23 C28 C27 -1.3(5)
C22 C23 C28 C27 179.3(3)
C26 C27 C28 C23 -1.8(6)
C16 C15 C29 B -13.5(4)
C14 C15 C29 B 164.5(2)
O8 C30 C31 O9 -28.5(3)
C32 C30 C31 O9 -149.1(3)
C33 C30 C31 O9 84.5(3)
O8 C30 C31 C35 -148.9(3)
C32 C30 C31 C35 90.5(4)
C33 C30 C31 C35 -35.9(4)
O8 C30 C31 C34 85.0(3)
C32 C30 C31 C34 -35.6(4)
C33 C30 C31 C34 -162.0(3)
C15 C16 C36 Sn -16.6(3)
C17 C16 C36 Sn 159.25(17)
C3 C4 O1 C5 -176.6(3)
C6 C4 O1 C5 4.6(3)
O2 C5 O1 C4 -7.3(3)
C7 C6 O2 C5 176.6(3)
C4 C6 O2 C5 -4.2(3)
O1 C5 O2 C6 7.1(3)
C6 C7 O3 C18 8.3(4)
C1 C7 O3 C18 -173.3(2)
C10 C9 O4 C19 56.9(3)
C8 C9 O4 C19 -127.6(2)
C9 C10 O5 C20 95.8(3)
C11 C10 O5 C20 -86.5(3)
C12 C11 O6 C21 -0.9(4)
C10 C11 O6 C21 178.6(3)
C15 C14 O7 C22 174.5(2)
C13 C14 O7 C22 -66.3(3)
C23 C22 O7 C14 -69.0(3)
C32 C30 O8 B 151.3(3)
C31 C30 O8 B 25.5(3)
C33 C30 O8 B -92.1(3)
C35 C31 O9 B 145.8(3)
C30 C31 O9 B 22.1(3)
C34 C31 O9 B -96.5(3)
C2 C17 O10 Si -94.27(19)
C16 C17 O10 Si 146.44(15)
C30 O8 B O9 -12.6(3)
C30 O8 B C29 171.0(2)
C31 O9 B O8 -6.7(3)
C31 O9 B C29 169.7(2)
C15 C29 B O8 -39.0(4)
C15 C29 B O9 145.0(3)
C17 O10 Si C41 -70.0(2)
C17 O10 Si C40 51.6(2)
C17 O10 Si C42 170.21(17)
C43 C42 Si O10 -65.2(2)
C45 C42 Si O10 54.0(2)
C44 C42 Si O10 174.4(2)
C43 C42 Si C41 176.1(2)
C45 C42 Si C41 -64.7(2)
C44 C42 Si C41 55.7(2)
C43 C42 Si C40 53.2(2)
C45 C42 Si C40 172.4(2)
C44 C42 Si C40 -67.2(2)
C16 C36 Sn C38 -150.2(3)
C16 C36 Sn C39 93.4(2)
C16 C36 Sn C37 -34.8(3)
